data_4320033
loop_
_publ_author_name
'Virginie Niel'
'Jos\'e Mar\'ia Martinez-Agudo'
'M. Carmen Mu\~noz'
'Ana Bel\'en Gaspar'
'Jos\'e Antonio Real'

_publ_contact_author 'Jos\'e Antonio Real'
_publ_contact_author_email jose.a.real@uv.es
_publ_contact_author_fax 963864322
_publ_contact_author_phone 963864856
_publ_section_title
;
 Cooperative Spin Crossover Behavior in Cyanide-Bridged Fe(II)-M(II)
 Bimetallic 3D Hofmann-like Networks (M = Ni, Pd, and Pt)
;
_journal_name_full 'Inorganic Chemistry'
_journal_page_first 3838
_journal_page_last 3839
_journal_paper_doi 10.1021/ic010259y
_journal_volume 40
_journal_year 2001
_chemical_formula_sum 'C8 Fe N6 O2 Pt'
_space_group_IT_number 83
_symmetry_cell_setting tetragonal
_symmetry_space_group_name_Hall '-P 4'
_symmetry_space_group_name_H-M 'P 4/m'
_audit_creation_date 2001-02-23T18:59
_audit_creation_method 'from EXP file using GSAS2CIF'
_audit_update_record ' 2001-02-23T18:59:23   Initial CIF as created by GSAS2CIF'
_cell_angle_alpha 90.0
_cell_angle_beta 90.0
_cell_angle_gamma 90.0
_cell_formula_units_Z 1
_cell_length_a 7.4144(5)
_cell_length_b 7.4144
_cell_length_c 7.2141(6)
_cell_volume 396.58(4)
_computing_structure_refinement GSAS
_diffrn_radiation_polarisn_ratio .0
_pd_block_id 2001-02-23T18:59|PHASE_1||
_pd_calc_method 'Rietveld Refinement'
_pd_meas_2theta_range_inc .02
_pd_meas_2theta_range_max 79.98
_pd_meas_2theta_range_min 10.0
_pd_phase_block_id 2001-02-23T18:59|PHASE_1||
_pd_phase_name 1
_pd_proc_2theta_range_inc .02
_pd_proc_2theta_range_max 79.98
_pd_proc_2theta_range_min 10.0
_pd_proc_info_datetime 2001-02-23T18:59:23
_pd_proc_ls_prof_R_factor .1239
_pd_proc_ls_prof_wR_expected .0451
_pd_proc_ls_prof_wR_factor .1668
_refine_ls_goodness_of_fit_all 5.25
_refine_ls_number_parameters 37
_refine_ls_number_restraints 23
_refine_ls_shift/esd_max 4.74
_refine_ls_shift/esd_mean .70
_cod_data_source_file ic010259y.cif
_cod_data_source_block REAL1_phase_1
_cod_database_code 4320033
_publ_block_id ' 2001-02-23T18:59|REAL1_overall|||'
_pd_instr_radiation_probe x-ray

loop_
_symmetry_equiv_pos_as_xyz
+x,+y,+z
-y,+x,+z
-x,-y,+z
+y,-x,+z
-x,-y,-z
+y,-x,-z
+x,+y,-z
-y,+x,-z

loop_
_atom_site_aniso_label
_atom_site_aniso_U_11
_atom_site_aniso_U_12
_atom_site_aniso_U_13
_atom_site_aniso_U_22
_atom_site_aniso_U_23
_atom_site_aniso_U_33
PT1 .0826(27) .0826(27) .073(4) .0 .0 .0
Fe1 .135(11) .135(11) .021(11) .0 .0 .0

loop_
_atom_site_label
_atom_site_fract_x
_atom_site_fract_y
_atom_site_fract_z
_atom_site_occupancy
_atom_site_thermal_displace_type
_atom_site_U_iso_or_equiv
_atom_site_symmetry_multiplicity
PT1 .0 .0 .0 1.0 Uani ..0794(2) 1
Fe1 .5 .5 .0 1.0 Uani ..0969(3) 1
C1 .8084(8) .8154(8) .0 1.0 Uiso ..004(11) 4
N1 .7022(8) .7010(8) .0 1.0 Uiso ..012(9) 4
N2 .5 .5 .3143(5) 1.0 Uiso ..133(18) 2
C2 .3335(26) .514(29) .40162(34) .5 Uiso ..087(25) 8
O1 .0 .5 .5 .5 Uiso ..47(7) 2
O2 .0 .0 .5 1.0 Uiso ..75(9) 1

loop_
_atom_type_symbol
_atom_type_number_in_cell
PT 1.0
FE 1.0
C 8.0
N 6.0
O 2.0

loop_
_diffrn_radiation_wavelength
_diffrn_radiation_wavelength_wt
_diffrn_radiation_type
1.540598 1.000 K\a~1~
1.544382 .500 K\a~2~
